data_7056078
loop_
_publ_author_name
'Dong, Lingyun'
'Jia, Liangliang'
'Wang, Lijun'

_publ_section_title
;
 New lead(II) borates in the PbO/PbF2/H3BO3 ternary phase diagram:
 syntheses and structures of \b-Pb6B10O21 and Pb4B8O16
;
_journal_name_full 'New J. Chem.'
_journal_paper_doi 10.1039/C7NJ00203C
_journal_year 2017
_chemical_formula_sum 'Ba O6 Pb Si2'
_chemical_formula_weight 496.71
_chemical_name_systematic
; 
 ? 
;
_space_group_IT_number 63
_symmetry_cell_setting orthorhombic
_symmetry_space_group_name_Hall '-C 2c 2'
_symmetry_space_group_name_H-M 'C m c m'
_atom_sites_solution_hydrogens none
_atom_sites_solution_primary direct
_atom_sites_solution_secondary difmap
_audit_block_doi 10.5517/cc11jc20
_audit_creation_method SHELXL-97
_audit_update_record
;
2013-10-28 deposited with the CCDC.
2017-03-29 downloaded from the CCDC.
;
_cell_angle_alpha 90.00
_cell_angle_beta 90.00
_cell_angle_gamma 90.00
_cell_formula_units_Z 4
_cell_length_a 5.5092(17)
_cell_length_b 15.450(5)
_cell_length_c 7.287(2)
_cell_measurement_reflns_used 817
_cell_measurement_temperature 296(2)
_cell_measurement_theta_max 27.55
_cell_measurement_theta_min 3.84
_cell_volume 620.2(3)
_computing_cell_refinement 'Bruker SMART'
_computing_data_collection 'Bruker SMART'
_computing_data_reduction 'Bruker SAINT'
_computing_molecular_graphics 'Bruker SHELXTL'
_computing_publication_material 'Bruker SHELXTL'
_computing_structure_refinement 'SHELXL-97 (Sheldrick, 1997)'
_computing_structure_solution 'SHELXS-97 (Sheldrick, 1990)'
_diffrn_ambient_temperature 296(2)
_diffrn_measured_fraction_theta_full 0.998
_diffrn_measured_fraction_theta_max 0.998
_diffrn_measurement_device_type 'CCD area detector'
_diffrn_measurement_method 'phi and omega scans'
_diffrn_radiation_monochromator graphite
_diffrn_radiation_source 'fine-focus sealed tube'
_diffrn_radiation_type MoK\a
_diffrn_radiation_wavelength 0.71073
_diffrn_reflns_av_R_equivalents 0.0334
_diffrn_reflns_av_sigmaI/netI 0.0284
_diffrn_reflns_limit_h_max 7
_diffrn_reflns_limit_h_min -7
_diffrn_reflns_limit_k_max 9
_diffrn_reflns_limit_k_min -20
_diffrn_reflns_limit_l_max 9
_diffrn_reflns_limit_l_min -9
_diffrn_reflns_number 1879
_diffrn_reflns_theta_full 27.55
_diffrn_reflns_theta_max 27.55
_diffrn_reflns_theta_min 2.64
_exptl_absorpt_coefficient_mu 33.771
_exptl_absorpt_correction_T_max 1.0000
_exptl_absorpt_correction_T_min 0.5361
_exptl_absorpt_correction_type numerical
_exptl_absorpt_process_details Face-indexed
_exptl_crystal_colour colorless
_exptl_crystal_density_diffrn 5.319
_exptl_crystal_density_method 'not measured'
_exptl_crystal_description block
_exptl_crystal_F_000 856
_exptl_crystal_size_max 0.096
_exptl_crystal_size_mid 0.091
_exptl_crystal_size_min 0.054
_refine_diff_density_max 1.413
_refine_diff_density_min -1.506
_refine_diff_density_rms 0.245
_refine_ls_extinction_coef 0.00067(14)
_refine_ls_extinction_expression Fc^*^=kFc[1+0.001xFc^2^\l^3^/sin(2\q)]^-1/4^
_refine_ls_extinction_method SHELXL
_refine_ls_goodness_of_fit_ref 1.061
_refine_ls_hydrogen_treatment none
_refine_ls_matrix_type full
_refine_ls_number_parameters 33
_refine_ls_number_reflns 427
_refine_ls_number_restraints 6
_refine_ls_restrained_S_all 1.067
_refine_ls_R_factor_all 0.0238
_refine_ls_R_factor_gt 0.0202
_refine_ls_shift/su_max 0.001
_refine_ls_shift/su_mean 0.000
_refine_ls_structure_factor_coef Fsqd
_refine_ls_weighting_details 'calc w=1/[\s^2^(Fo^2^)+(0.0194P)^2^+4.0096P] where P=(Fo^2^+2Fc^2^)/3'
_refine_ls_weighting_scheme calc
_refine_ls_wR_factor_gt 0.0474
_refine_ls_wR_factor_ref 0.0494
_reflns_number_gt 385
_reflns_number_total 427
_reflns_threshold_expression >2sigma(I)
_cod_data_source_file c7nj00203c2.cif
_cod_data_source_block 2
_cod_depositor_comments
;
The following automatic conversions were performed:

'_symmetry_cell_setting' value 'Orthorhombic' changed to
'orthorhombic' according to
/home/data/users/saulius/crontab/automatic-downloads/rss-feeds/RSC/lib/dictionaries/cif_core.dic
dictionary named 'cif_core.dic' version 2.4.2 from 2011-04-26.

'_exptl_absorpt_correction_type' value 'Numerical' changed to
'numerical' according to
/home/data/users/saulius/crontab/automatic-downloads/rss-feeds/RSC/lib/dictionaries/cif_core.dic
dictionary named 'cif_core.dic' version 2.4.2 from 2011-04-26.

Automatic conversion script
Id: cif_fix_values 4973 2017-02-22 13:04:09Z antanas 
;
_cod_original_sg_symbol_H-M 'Cmcm '
_cod_database_code 7056078

loop_
_symmetry_equiv_pos_as_xyz
'x, y, z'
'-x, -y, z+1/2'
'-x, y, -z+1/2'
'x, -y, -z'
'x+1/2, y+1/2, z'
'-x+1/2, -y+1/2, z+1/2'
'-x+1/2, y+1/2, -z+1/2'
'x+1/2, -y+1/2, -z'
'-x, -y, -z'
'x, y, -z-1/2'
'x, -y, z-1/2'
'-x, y, z'
'-x+1/2, -y+1/2, -z'
'x+1/2, y+1/2, -z-1/2'
'x+1/2, -y+1/2, z-1/2'
'-x+1/2, y+1/2, z'

loop_
_atom_site_label
_atom_site_type_symbol
_atom_site_fract_x
_atom_site_fract_y
_atom_site_fract_z
_atom_site_U_iso_or_equiv
_atom_site_adp_type
_atom_site_occupancy
_atom_site_symmetry_multiplicity
_atom_site_calc_flag
_atom_site_refinement_flags
Pb1 Pb 0.5000 0.57367(2) 0.2500 0.01123(19) Uani 1 4 d S
Ba1 Ba 0.0000 0.78078(4) 0.2500 0.0103(2) Uani 1 4 d S
Si1 Si 1.0000 0.60364(13) 0.5303(3) 0.0089(4) Uani 1 2 d S
O1 O 1.0000 0.6232(7) 0.7500 0.034(2) Uani 1 4 d S
O2 O 0.7578(6) 0.6466(2) 0.4494(5) 0.0162(8) Uani 1 1 d .
O3 O 1.0000 0.5000 0.5000 0.0239(19) Uani 1 4 d SU

loop_
_atom_site_aniso_label
_atom_site_aniso_U_11
_atom_site_aniso_U_22
_atom_site_aniso_U_33
_atom_site_aniso_U_23
_atom_site_aniso_U_13
_atom_site_aniso_U_12
Pb1 0.0112(2) 0.0088(3) 0.0136(3) 0.000 0.000 0.000
Ba1 0.0119(3) 0.0090(3) 0.0102(3) 0.000 0.000 0.000
Si1 0.0113(9) 0.0083(10) 0.0073(10) -0.0004(8) 0.000 0.000
O1 0.055(7) 0.037(6) 0.009(4) 0.000 0.000 0.000
O2 0.0121(17) 0.0137(19) 0.023(2) -0.0022(16) -0.0038(15) 0.0020(13)
O3 0.024(3) 0.017(3) 0.031(3) 0.002(2) 0.000 0.000

loop_
_atom_type_symbol
_atom_type_description
_atom_type_scat_dispersion_real
_atom_type_scat_dispersion_imag
_atom_type_scat_source
O O 0.0106 0.0060 'International Tables Vol C Tables 4.2.6.8 and 6.1.1.4'
Pb Pb -3.3944 10.1111 'International Tables Vol C Tables 4.2.6.8 and 6.1.1.4'
Si Si 0.0817 0.0704 'International Tables Vol C Tables 4.2.6.8 and 6.1.1.4'
Ba Ba -0.3244 2.2819 'International Tables Vol C Tables 4.2.6.8 and 6.1.1.4'

loop_
_citation_id
_citation_doi
_citation_year
1 10.1039/C4CE00527A 2014

loop_
_geom_angle_atom_site_label_1
_geom_angle_atom_site_label_2
_geom_angle_atom_site_label_3
_geom_angle
_geom_angle_site_symmetry_1
_geom_angle_site_symmetry_3
O2 Pb1 O2 121.96(18) . 3_655
O2 Pb1 O2 75.36(18) . 12_655
O2 Pb1 O2 77.41(19) 3_655 12_655
O2 Pb1 O2 77.4(2) . 10_556
O2 Pb1 O2 75.36(18) 3_655 10_556
O2 Pb1 O2 121.96(18) 12_655 10_556
O2 Pb1 Ba1 39.96(10) . 1_655
O2 Pb1 Ba1 91.78(9) 3_655 1_655
O2 Pb1 Ba1 91.78(9) 12_655 1_655
O2 Pb1 Ba1 39.96(10) 10_556 1_655
O2 Pb1 Ba1 91.78(9) . .
O2 Pb1 Ba1 39.96(10) 3_655 .
O2 Pb1 Ba1 39.96(10) 12_655 .
O2 Pb1 Ba1 91.78(9) 10_556 .
Ba1 Pb1 Ba1 81.45(3) 1_655 .
O2 Ba1 O2 133.50(15) 8_466 6_564
O2 Ba1 O2 59.99(14) 8_466 13_566
O2 Ba1 O2 100.86(15) 6_564 13_566
O2 Ba1 O2 100.86(15) 8_466 15_465
O2 Ba1 O2 59.99(14) 6_564 15_465
O2 Ba1 O2 133.50(15) 13_566 15_465
O2 Ba1 O2 155.58(10) 8_466 10_456
O2 Ba1 O2 70.20(12) 6_564 10_456
O2 Ba1 O2 116.38(7) 13_566 10_456
O2 Ba1 O2 97.33(8) 15_465 10_456
O2 Ba1 O2 116.38(7) 8_466 3_655
O2 Ba1 O2 97.33(8) 6_564 3_655
O2 Ba1 O2 155.58(10) 13_566 3_655
O2 Ba1 O2 70.20(12) 15_465 3_655
O2 Ba1 O2 55.59(14) 10_456 3_655
O2 Ba1 O2 97.33(8) 8_466 1_455
O2 Ba1 O2 116.38(7) 6_564 1_455
O2 Ba1 O2 70.20(12) 13_566 1_455
O2 Ba1 O2 155.58(10) 15_465 1_455
O2 Ba1 O2 61.04(15) 10_456 1_455
O2 Ba1 O2 87.17(15) 3_655 1_455
O2 Ba1 O2 70.20(12) 8_466 12_655
O2 Ba1 O2 155.58(10) 6_564 12_655
O2 Ba1 O2 97.33(8) 13_566 12_655
O2 Ba1 O2 116.38(7) 15_465 12_655
O2 Ba1 O2 87.17(15) 10_456 12_655
O2 Ba1 O2 61.04(15) 3_655 12_655
O2 Ba1 O2 55.59(14) 1_455 12_655
O2 Ba1 O1 51.15(8) 8_466 13_666
O2 Ba1 O1 104.65(13) 6_564 13_666
O2 Ba1 O1 104.65(13) 13_566 13_666
O2 Ba1 O1 51.15(8) 15_465 13_666
O2 Ba1 O1 138.94(13) 10_456 13_666
O2 Ba1 O1 86.16(16) 3_655 13_666
O2 Ba1 O1 138.94(13) 1_455 13_666
O2 Ba1 O1 86.16(16) 12_655 13_666
O2 Ba1 O1 104.65(13) 8_466 13_566
O2 Ba1 O1 51.15(8) 6_564 13_566
O2 Ba1 O1 51.15(8) 13_566 13_566
O2 Ba1 O1 104.65(13) 15_465 13_566
O2 Ba1 O1 86.16(16) 10_456 13_566
O2 Ba1 O1 138.94(13) 3_655 13_566
O2 Ba1 O1 86.16(16) 1_455 13_566
O2 Ba1 O1 138.94(13) 12_655 13_566
O1 Ba1 O1 123.4(3) 13_666 13_566
O2 Ba1 Si1 141.02(8) 8_466 10_456
O2 Ba1 Si1 81.68(8) 6_564 10_456
O2 Ba1 Si1 141.02(8) 13_566 10_456
O2 Ba1 Si1 81.68(8) 15_465 10_456
O2 Ba1 Si1 27.84(7) 10_456 10_456
O2 Ba1 Si1 27.84(7) 3_655 10_456
O2 Ba1 Si1 73.93(8) 1_455 10_456
O2 Ba1 Si1 73.93(8) 12_655 10_456
O1 Ba1 Si1 112.34(13) 13_666 10_456
O1 Ba1 Si1 112.34(13) 13_566 10_456
O2 Ba1 Si1 81.68(8) 8_466 1_455
O2 Ba1 Si1 141.02(8) 6_564 1_455
O2 Ba1 Si1 81.68(8) 13_566 1_455
O2 Ba1 Si1 141.02(8) 15_465 1_455
O2 Ba1 Si1 73.93(8) 10_456 1_455
O2 Ba1 Si1 73.93(8) 3_655 1_455
O2 Ba1 Si1 27.84(7) 1_455 1_455
O2 Ba1 Si1 27.84(7) 12_655 1_455
O1 Ba1 Si1 112.34(13) 13_666 1_455
O1 Ba1 Si1 112.34(13) 13_566 1_455
Si1 Ba1 Si1 73.47(7) 10_456 1_455
O2 Si1 O2 112.7(3) 12_755 .
O2 Si1 O3 111.12(15) 12_755 .
O2 Si1 O3 111.12(15) . .
O2 Si1 O1 106.5(2) 12_755 .
O2 Si1 O1 106.5(2) . .
O3 Si1 O1 108.5(4) . .
O2 Si1 Ba1 56.49(15) 12_755 1_655
O2 Si1 Ba1 56.49(15) . 1_655
O3 Si1 Ba1 135.42(10) . 1_655
O1 Si1 Ba1 116.1(4) . 1_655
O2 Si1 Ba1 47.98(15) 12_755 13_666
O2 Si1 Ba1 125.90(16) . 13_666
O3 Si1 Ba1 122.97(5) . 13_666
O1 Si1 Ba1 58.58(17) . 13_666
Ba1 Si1 Ba1 82.55(4) 1_655 13_666
O2 Si1 Ba1 125.90(16) 12_755 13_566
O2 Si1 Ba1 47.98(15) . 13_566
O3 Si1 Ba1 122.97(5) . 13_566
O1 Si1 Ba1 58.58(17) . 13_566
Ba1 Si1 Ba1 82.55(4) 1_655 13_566
Ba1 Si1 Ba1 97.91(5) 13_666 13_566
Si1 O1 Si1 158.6(7) . 10_557
Si1 O1 Ba1 95.04(14) . 13_666
Si1 O1 Ba1 95.04(14) 10_557 13_666
Si1 O1 Ba1 95.04(14) . 13_566
Si1 O1 Ba1 95.04(14) 10_557 13_566
Ba1 O1 Ba1 123.4(3) 13_666 13_566
Si1 O2 Pb1 122.5(2) . .
Si1 O2 Ba1 107.24(19) . 13_566
Pb1 O2 Ba1 111.59(13) . 13_566
Si1 O2 Ba1 95.67(16) . 1_655
Pb1 O2 Ba1 108.59(15) . 1_655
Ba1 O2 Ba1 109.80(12) 13_566 1_655
Si1 O3 Si1 180.00(2) 9_766 .

loop_
_geom_bond_atom_site_label_1
_geom_bond_atom_site_label_2
_geom_bond_distance
_geom_bond_site_symmetry_2
Pb1 O2 2.324(4) .
Pb1 O2 2.324(4) 3_655
Pb1 O2 2.324(4) 12_655
Pb1 O2 2.324(4) 10_556
Ba1 O2 2.841(4) 8_466
Ba1 O2 2.841(4) 6_564
Ba1 O2 2.841(4) 13_566
Ba1 O2 2.841(4) 15_465
Ba1 O2 2.861(4) 10_456
Ba1 O2 2.861(4) 3_655
Ba1 O2 2.861(4) 1_455
Ba1 O2 2.861(4) 12_655
Ba1 O1 3.129(5) 13_666
Ba1 O1 3.129(5) 13_566
Si1 O2 1.603(4) 12_755
Si1 O2 1.603(4) .
Si1 O3 1.616(2) .
Si1 O1 1.629(3) .
O1 Si1 1.629(3) 10_557
O1 Ba1 3.129(5) 13_666
O1 Ba1 3.129(5) 13_566
O2 Ba1 2.841(4) 13_566
O2 Ba1 2.861(4) 1_655
O3 Si1 1.616(2) 9_766
